data_4350099
loop_
_publ_author_name
'Kani\<zaj, Lidija'
'Andro\<s Dubraja, Lidija'
'Tori\'c, Filip'
'Paji\'c, Damir'
'Mol\<canov, Kre\<simir'
'Wenger, Emmanuel'
'Juri\'c, Marijana'

_publ_section_title
;
 Dimensionality controlled by light exposure: 1D versus 3D oxalate-bridged
 [CuFe] coordination polymers based on an [Fe(C2O4)3]3&#x2212;
 metallotecton
;
_journal_issue 11
_journal_name_full 'Inorganic Chemistry Frontiers'
_journal_page_first 3327
_journal_paper_doi 10.1039/C9QI00926D
_journal_volume 6
_journal_year 2019
_chemical_formula_sum 'C28 H16 Cu2 Fe K N4 O17'
_chemical_formula_weight 902.48
_space_group_crystal_system triclinic
_space_group_IT_number 2
_space_group_name_Hall '-P 1'
_space_group_name_H-M_alt 'P -1'
_atom_sites_solution_hydrogens geom
_audit_creation_method SHELXL-2017/1
_audit_update_record
;
2019-07-23 deposited with the CCDC.	2019-09-25 downloaded from the CCDC.
;
_cell_angle_alpha 80.389(7)
_cell_angle_beta 88.275(11)
_cell_angle_gamma 81.506(13)
_cell_formula_units_Z 2
_cell_length_a 7.8701(14)
_cell_length_b 9.6808(10)
_cell_length_c 21.3966(14)
_cell_measurement_reflns_used 9
_cell_measurement_temperature 293(2)
_cell_measurement_theta_max 14.15
_cell_measurement_theta_min 5.48
_cell_volume 1589.6(3)
_computing_structure_refinement 'SHELXL-2017/1 (Sheldrick, 2017)'
_diffrn_ambient_temperature 293(2)
_diffrn_measured_fraction_theta_full 0.998
_diffrn_measured_fraction_theta_max 0.998
_diffrn_measurement_device_type 'Enraf Nonius FR590'
_diffrn_measurement_method 'non-profiled \w/2\t scans'
_diffrn_radiation_type MoK\a
_diffrn_radiation_wavelength 0.71073
_diffrn_reflns_av_R_equivalents 0.0344
_diffrn_reflns_av_unetI/netI 0.0219
_diffrn_reflns_Laue_measured_fraction_full 0.998
_diffrn_reflns_Laue_measured_fraction_max 0.998
_diffrn_reflns_limit_h_max 9
_diffrn_reflns_limit_h_min 0
_diffrn_reflns_limit_k_max 11
_diffrn_reflns_limit_k_min -11
_diffrn_reflns_limit_l_max 25
_diffrn_reflns_limit_l_min -25
_diffrn_reflns_number 6331
_diffrn_reflns_point_group_measured_fraction_full 0.998
_diffrn_reflns_point_group_measured_fraction_max 0.998
_diffrn_reflns_theta_full 24.980
_diffrn_reflns_theta_max 24.980
_diffrn_reflns_theta_min 1.931
_diffrn_source 'Enraf Nonius FR590'
_exptl_absorpt_coefficient_mu 1.996
_exptl_crystal_colour green
_exptl_crystal_density_diffrn 1.885
_exptl_crystal_description rod
_exptl_crystal_F_000 902
_refine_diff_density_max 0.874
_refine_diff_density_min -0.599
_refine_diff_density_rms 0.089
_refine_ls_extinction_method none
_refine_ls_goodness_of_fit_ref 1.064
_refine_ls_hydrogen_treatment constr
_refine_ls_matrix_type full
_refine_ls_number_parameters 539
_refine_ls_number_reflns 5594
_refine_ls_number_restraints 145
_refine_ls_restrained_S_all 1.052
_refine_ls_R_factor_all 0.0510
_refine_ls_R_factor_gt 0.0391
_refine_ls_shift/su_max 0.001
_refine_ls_shift/su_mean 0.000
_refine_ls_structure_factor_coef Fsqd
_refine_ls_weighting_details 'w=1/[\s^2^(Fo^2^)+(0.0671P)^2^+1.2605P] where P=(Fo^2^+2Fc^2^)/3'
_refine_ls_weighting_scheme calc
_refine_ls_wR_factor_gt 0.1020
_refine_ls_wR_factor_ref 0.1085
_reflns_Friedel_coverage 0.000
_reflns_number_gt 4755
_reflns_number_total 5594
_reflns_threshold_expression 'I > 2\s(I)'
_cod_data_source_file c9qi00926d2.cif
_cod_data_source_block shelx_CCDC2
_cod_database_code 4350099
_shelx_shelxl_version_number 2017/1
_shelx_space_group_comment
;
The symmetry employed for this shelxl refinement is uniquely defined
by the following loop, which should always be used as a source of
symmetry information in preference to the above space-group names.
They are only intended as comments.
;

loop_
_space_group_symop_operation_xyz
'x, y, z'
'-x, -y, -z'

loop_
_atom_site_label
_atom_site_type_symbol
_atom_site_fract_x
_atom_site_fract_y
_atom_site_fract_z
_atom_site_U_iso_or_equiv
_atom_site_adp_type
_atom_site_occupancy
_atom_site_site_symmetry_order
_atom_site_calc_flag
_atom_site_refinement_flags_posn
_atom_site_refinement_flags_adp
_atom_site_refinement_flags_occupancy
_atom_site_disorder_assembly
_atom_site_disorder_group
Cu1 Cu 0.22581(6) 0.16451(4) 0.12340(2) 0.03687(13) Uani 1 1 d . . . . .
Cu2 Cu 0.14017(6) 0.42932(4) 0.31373(2) 0.03997(14) Uani 1 1 d . . . . .
O1 O 0.1623(3) 0.3603(2) 0.13783(10) 0.0339(5) Uani 1 1 d . . . . .
O2 O 0.2441(3) 0.1152(2) 0.21705(10) 0.0331(5) Uani 1 1 d . . . . .
O3 O 0.2086(3) 0.2310(2) 0.29910(10) 0.0347(5) Uani 1 1 d . . . . .
O4 O 0.1231(3) 0.4731(2) 0.22121(11) 0.0387(5) Uani 1 1 d . . . . .
N1 N 0.2056(4) 0.2087(3) 0.03038(13) 0.0365(6) Uani 1 1 d . . . . .
N2 N 0.2715(4) -0.0320(3) 0.10579(13) 0.0360(6) Uani 1 1 d . . . . .
C1 C 0.1717(5) 0.3378(4) -0.00429(18) 0.0503(9) Uani 1 1 d . . . . .
H1 H 0.153376 0.416242 0.016221 0.060 Uiso 1 1 calc R U . . .
C2 C 0.1631(6) 0.3582(5) -0.06943(19) 0.0621(11) Uani 1 1 d . . . . .
H2 H 0.138814 0.448848 -0.092699 0.074 Uiso 1 1 calc R U . . .
C3 C 0.1913(7) 0.2416(5) -0.09933(19) 0.0650(12) Uani 1 1 d . . . . .
H3 H 0.186189 0.252917 -0.143289 0.078 Uiso 1 1 calc R U . . .
C4 C 0.2271(6) 0.1075(5) -0.06410(18) 0.0556(10) Uani 1 1 d . . . . .
H4 H 0.247585 0.028133 -0.083917 0.067 Uiso 1 1 calc R U . . .
C5 C 0.2319(4) 0.0939(4) 0.00107(16) 0.0391(8) Uani 1 1 d . . . . .
C6 C 0.2665(4) -0.0425(4) 0.04370(16) 0.0382(8) Uani 1 1 d . . . . .
C7 C 0.2923(6) -0.1734(5) 0.0240(2) 0.0569(11) Uani 1 1 d . . . . .
H7 H 0.288536 -0.180004 -0.018753 0.068 Uiso 1 1 calc R U . . .
C8 C 0.3239(6) -0.2942(4) 0.0693(2) 0.0626(12) Uani 1 1 d . . . . .
H8 H 0.341547 -0.382999 0.057046 0.075 Uiso 1 1 calc R U . . .
C9 C 0.3290(6) -0.2832(4) 0.1317(2) 0.0559(10) Uani 1 1 d . . . . .
H9 H 0.349694 -0.363780 0.162428 0.067 Uiso 1 1 calc R U . . .
C10 C 0.3031(5) -0.1507(4) 0.14857(18) 0.0471(9) Uani 1 1 d . . . . .
H10 H 0.307648 -0.143086 0.191230 0.057 Uiso 1 1 calc R U . . .
C21 C 0.1598(4) 0.3649(3) 0.19597(15) 0.0303(7) Uani 1 1 d . . . . .
C22 C 0.2073(4) 0.2256(3) 0.24121(15) 0.0289(6) Uani 1 1 d . . . . .
N3A N 0.0666(7) 0.6172(5) 0.3312(5) 0.0344(15) Uani 0.61(2) 1 d G U P A 1
C11A C 0.0083(9) 0.7319(6) 0.2849(5) 0.042(2) Uani 0.61(2) 1 d G U P A 1
H11A H -0.009078 0.717983 0.243771 0.051 Uiso 0.61(2) 1 calc R U P A 1
C12A C -0.0241(9) 0.8674(5) 0.3003(7) 0.058(3) Uani 0.61(2) 1 d G U P A 1
H12A H -0.063186 0.944101 0.269326 0.070 Uiso 0.61(2) 1 calc R U P A 1
C13A C 0.0018(8) 0.8881(7) 0.3618(7) 0.067(3) Uani 0.61(2) 1 d G U P A 1
H13A H -0.019892 0.978763 0.372025 0.080 Uiso 0.61(2) 1 calc R U P A 1
C14A C 0.0602(10) 0.7734(10) 0.4080(6) 0.061(3) Uani 0.61(2) 1 d G U P A 1
H14A H 0.077510 0.787306 0.449170 0.073 Uiso 0.61(2) 1 calc R U P A 1
C15A C 0.0926(9) 0.6379(8) 0.3927(5) 0.040(2) Uani 0.61(2) 1 d G U P A 1
N4A N 0.2047(9) 0.3967(10) 0.4060(3) 0.0333(16) Uani 0.61(2) 1 d G U P A 1
C16A C 0.1757(12) 0.5188(9) 0.4333(3) 0.035(2) Uani 0.61(2) 1 d G U P A 1
C17A C 0.2307(13) 0.5159(12) 0.4947(3) 0.052(3) Uani 0.61(2) 1 d G U P A 1
H17A H 0.211282 0.597599 0.512928 0.062 Uiso 0.61(2) 1 calc R U P A 1
C18A C 0.3146(11) 0.3909(14) 0.5288(3) 0.069(3) Uani 0.61(2) 1 d G U P A 1
H18A H 0.351319 0.388932 0.569904 0.082 Uiso 0.61(2) 1 calc R U P A 1
C19A C 0.3435(12) 0.2688(13) 0.5016(4) 0.071(3) Uani 0.61(2) 1 d G U P A 1
H19A H 0.399662 0.185149 0.524392 0.085 Uiso 0.61(2) 1 calc R U P A 1
C20A C 0.2886(11) 0.2717(10) 0.4401(4) 0.062(3) Uani 0.61(2) 1 d G U P A 1
H20A H 0.307968 0.190032 0.421904 0.075 Uiso 0.61(2) 1 calc R U P A 1
N3B N 0.0606(14) 0.6356(8) 0.3102(6) 0.036(3) Uiso 0.39(2) 1 d G . P A 2
C11B C 0.0158(16) 0.7383(9) 0.2575(7) 0.052(4) Uani 0.39(2) 1 d G U P A 2
H11B H 0.012039 0.712364 0.217641 0.062 Uiso 0.39(2) 1 calc R U P A 2
C12B C -0.0234(14) 0.8798(8) 0.2642(9) 0.054(4) Uani 0.39(2) 1 d G U P A 2
H12B H -0.053359 0.948577 0.228958 0.065 Uiso 0.39(2) 1 calc R U P A 2
C13B C -0.0177(14) 0.9186(10) 0.3237(10) 0.056(4) Uani 0.39(2) 1 d G . P A 2
H13B H -0.043932 1.013312 0.328279 0.068 Uiso 0.39(2) 1 calc R U P A 2
C14B C 0.0271(17) 0.8159(14) 0.3765(8) 0.054(5) Uani 0.39(2) 1 d G . P A 2
H14B H 0.030893 0.841835 0.416284 0.065 Uiso 0.39(2) 1 calc R U P A 2
C15B C 0.0663(15) 0.6744(12) 0.3697(6) 0.028(3) Uani 0.39(2) 1 d G . P A 2
N4B N 0.1858(15) 0.4353(14) 0.3966(4) 0.046(4) Uiso 0.39(2) 1 d G U P A 2
C16B C 0.1368(16) 0.5647(14) 0.4168(6) 0.039(4) Uani 0.39(2) 1 d G U P A 2
C17B C 0.1778(17) 0.5816(18) 0.4775(6) 0.057(4) Uani 0.39(2) 1 d G U P A 2
H17B H 0.145006 0.668173 0.491027 0.068 Uiso 0.39(2) 1 calc R U P A 2
C18B C 0.2678(18) 0.469(2) 0.5180(4) 0.063(5) Uani 0.39(2) 1 d G U P A 2
H18B H 0.295200 0.480546 0.558674 0.076 Uiso 0.39(2) 1 calc R U P A 2
C19B C 0.3168(17) 0.340(2) 0.4978(4) 0.061(4) Uani 0.39(2) 1 d G U P A 2
H19B H 0.376976 0.264635 0.524944 0.073 Uiso 0.39(2) 1 calc R U P A 2
C20B C 0.2758(15) 0.3229(15) 0.4371(5) 0.038(3) Uani 0.39(2) 1 d G U P A 2
H20B H 0.308559 0.236349 0.423565 0.045 Uiso 0.39(2) 1 calc R U P A 2
Fe1 Fe 0.66952(5) 0.36549(5) 0.26372(2) 0.02948(13) Uani 1 1 d . . . . .
O5 O 0.4739(3) 0.4752(2) 0.30618(12) 0.0416(6) Uani 1 1 d . . . . .
O6 O 0.7145(3) 0.5617(2) 0.23065(11) 0.0378(5) Uani 1 1 d . . . . .
O7 O 0.4246(4) 0.6810(3) 0.34173(15) 0.0625(8) Uani 1 1 d . . . . .
O8 O 0.6326(4) 0.7864(2) 0.24439(13) 0.0501(6) Uani 1 1 d . . . . .
O9 O 0.8510(3) 0.2685(3) 0.21218(11) 0.0376(5) Uani 1 1 d . . . . .
O10 O 0.5239(3) 0.3288(3) 0.19509(11) 0.0408(6) Uani 1 1 d . . . . .
O11 O 0.8903(3) 0.1617(3) 0.12717(12) 0.0476(6) Uani 1 1 d . . . . .
O12 O 0.5313(3) 0.1982(3) 0.11778(12) 0.0498(7) Uani 1 1 d . . . . .
O13 O 0.6136(3) 0.1868(2) 0.31811(12) 0.0401(5) Uani 1 1 d . . . . .
O14 O 0.8389(3) 0.3488(2) 0.33569(10) 0.0351(5) Uani 1 1 d . . . . .
O15 O 0.6528(4) 0.0605(3) 0.41398(14) 0.0587(7) Uani 1 1 d . . . . .
O16 O 0.9189(4) 0.2123(3) 0.42803(13) 0.0628(8) Uani 1 1 d . . . . .
C23 C 0.4955(4) 0.6046(3) 0.30627(17) 0.0363(7) Uani 1 1 d . . . . .
C24 C 0.6244(4) 0.6598(3) 0.25628(16) 0.0347(7) Uani 1 1 d . . . . .
C25 C 0.7994(4) 0.2223(3) 0.16449(16) 0.0341(7) Uani 1 1 d . . . . .
C26 C 0.6001(4) 0.2501(4) 0.15675(15) 0.0351(7) Uani 1 1 d . . . . .
C27 C 0.6851(4) 0.1553(3) 0.37186(17) 0.0371(7) Uani 1 1 d . . . . .
C28 C 0.8277(5) 0.2457(4) 0.38133(16) 0.0377(8) Uani 1 1 d . . . . .
K1 K 0.42834(11) 0.95904(8) 0.33089(4) 0.0495(2) Uani 1 1 d . . . . .
O17A O 0.2370(12) -0.0152(7) 0.4523(2) 0.072(3) Uani 0.704(16) 1 d . . P B 1
O17B O 0.359(2) -0.0734(13) 0.4568(5) 0.059(5) Uani 0.296(16) 1 d . . P B 2

loop_
_atom_site_aniso_label
_atom_site_aniso_U_11
_atom_site_aniso_U_22
_atom_site_aniso_U_33
_atom_site_aniso_U_23
_atom_site_aniso_U_13
_atom_site_aniso_U_12
Cu1 0.0515(3) 0.0316(2) 0.0279(2) -0.01175(16) -0.00296(17) 0.00095(18)
Cu2 0.0478(3) 0.0336(2) 0.0422(3) -0.02140(18) -0.00027(19) -0.00061(18)
O1 0.0353(12) 0.0316(11) 0.0335(12) -0.0052(9) -0.0027(9) -0.0008(9)
O2 0.0419(13) 0.0263(11) 0.0319(11) -0.0124(9) -0.0012(9) 0.0009(9)
O3 0.0407(13) 0.0335(12) 0.0309(12) -0.0113(9) -0.0012(9) -0.0013(10)
O4 0.0468(14) 0.0267(11) 0.0433(13) -0.0126(10) -0.0009(10) 0.0000(10)
N1 0.0384(15) 0.0415(16) 0.0306(14) -0.0104(12) 0.0012(11) -0.0040(12)
N2 0.0387(15) 0.0374(15) 0.0337(14) -0.0136(12) -0.0014(12) -0.0026(12)
C1 0.058(2) 0.047(2) 0.044(2) -0.0043(17) -0.0015(17) -0.0027(18)
C2 0.074(3) 0.065(3) 0.043(2) 0.007(2) -0.004(2) -0.011(2)
C3 0.085(3) 0.084(3) 0.0302(19) -0.010(2) 0.002(2) -0.026(3)
C4 0.073(3) 0.067(3) 0.033(2) -0.0176(18) 0.0053(18) -0.022(2)
C5 0.0370(18) 0.052(2) 0.0328(17) -0.0170(15) 0.0034(14) -0.0116(15)
C6 0.0397(18) 0.0433(19) 0.0367(18) -0.0181(15) 0.0047(14) -0.0103(15)
C7 0.078(3) 0.054(2) 0.046(2) -0.0286(19) 0.008(2) -0.013(2)
C8 0.083(3) 0.043(2) 0.070(3) -0.031(2) 0.005(2) -0.013(2)
C9 0.068(3) 0.037(2) 0.063(3) -0.0119(18) -0.003(2) -0.0043(18)
C10 0.063(2) 0.0361(19) 0.043(2) -0.0117(16) -0.0046(17) -0.0014(17)
C21 0.0253(15) 0.0292(16) 0.0373(18) -0.0086(13) -0.0003(12) -0.0030(12)
C22 0.0246(15) 0.0299(16) 0.0339(17) -0.0117(13) 0.0014(12) -0.0023(12)
N3A 0.029(3) 0.039(3) 0.039(4) -0.018(3) 0.003(3) -0.005(2)
C11A 0.034(3) 0.039(4) 0.057(6) -0.017(3) -0.002(4) -0.005(3)
C12A 0.048(4) 0.036(4) 0.092(9) -0.022(5) -0.020(5) 0.007(3)
C13A 0.048(4) 0.050(6) 0.106(9) -0.045(6) -0.010(5) 0.018(5)
C14A 0.058(5) 0.052(5) 0.080(7) -0.037(5) 0.010(5) -0.001(4)
C15A 0.042(5) 0.043(5) 0.035(5) -0.014(4) -0.002(4) -0.001(4)
N4A 0.039(3) 0.039(4) 0.024(3) -0.013(3) 0.008(2) -0.007(3)
C16A 0.032(4) 0.047(4) 0.032(4) -0.021(3) 0.004(3) -0.008(3)
C17A 0.072(6) 0.055(6) 0.032(5) -0.017(5) -0.010(4) -0.006(5)
C18A 0.096(7) 0.071(7) 0.040(5) -0.005(5) -0.013(4) -0.017(6)
C19A 0.094(7) 0.063(6) 0.049(4) -0.001(5) -0.010(4) 0.008(6)
C20A 0.088(6) 0.045(6) 0.050(4) -0.003(4) -0.005(4) 0.003(5)
C11B 0.055(7) 0.043(6) 0.062(9) -0.031(6) 0.002(7) 0.005(5)
C12B 0.044(6) 0.043(6) 0.079(10) -0.026(6) 0.002(7) 0.003(5)
C13B 0.049(7) 0.044(7) 0.089(13) -0.042(8) 0.002(7) -0.014(6)
C14B 0.047(8) 0.048(9) 0.080(12) -0.052(9) 0.011(8) -0.001(7)
C15B 0.026(5) 0.034(6) 0.029(7) -0.011(5) 0.009(5) -0.011(4)
C16B 0.028(7) 0.061(9) 0.035(7) -0.024(7) -0.001(5) -0.011(7)
C17B 0.059(8) 0.080(10) 0.036(6) -0.019(7) -0.006(5) -0.010(7)
C18B 0.089(11) 0.076(11) 0.024(7) 0.001(7) -0.016(6) -0.018(9)
C19B 0.066(8) 0.067(10) 0.042(6) 0.008(7) -0.006(6) -0.004(8)
C20B 0.050(7) 0.039(9) 0.030(5) -0.011(6) 0.004(5) -0.017(6)
Fe1 0.0259(2) 0.0299(2) 0.0356(3) -0.01511(18) 0.00178(17) -0.00323(17)
O5 0.0356(13) 0.0323(12) 0.0623(16) -0.0219(11) 0.0158(11) -0.0100(10)
O6 0.0407(13) 0.0341(12) 0.0388(12) -0.0091(10) 0.0098(10) -0.0045(10)
O7 0.0620(18) 0.0450(15) 0.091(2) -0.0401(15) 0.0394(16) -0.0188(13)
O8 0.0582(16) 0.0299(13) 0.0603(16) -0.0045(11) 0.0080(13) -0.0056(11)
O9 0.0258(11) 0.0483(13) 0.0442(13) -0.0270(11) 0.0006(9) -0.0020(10)
O10 0.0261(11) 0.0542(15) 0.0471(14) -0.0279(12) -0.0012(10) 0.0005(10)
O11 0.0329(13) 0.0642(17) 0.0543(15) -0.0377(13) 0.0088(11) -0.0052(12)
O12 0.0344(13) 0.0758(18) 0.0490(15) -0.0374(14) -0.0011(11) -0.0093(12)
O13 0.0401(13) 0.0328(12) 0.0517(15) -0.0136(10) -0.0022(11) -0.0114(10)
O14 0.0378(12) 0.0348(12) 0.0370(12) -0.0125(10) -0.0019(9) -0.0111(10)
O15 0.0631(18) 0.0532(16) 0.0586(17) 0.0032(14) 0.0038(14) -0.0189(14)
O16 0.087(2) 0.0603(18) 0.0462(16) -0.0079(13) -0.0202(15) -0.0252(16)
C23 0.0293(16) 0.0341(17) 0.0496(19) -0.0178(15) 0.0056(14) -0.0063(13)
C24 0.0331(17) 0.0335(17) 0.0387(18) -0.0095(14) -0.0026(13) -0.0046(13)
C25 0.0273(16) 0.0358(17) 0.0417(18) -0.0141(14) 0.0024(13) -0.0046(13)
C26 0.0295(16) 0.0445(19) 0.0340(17) -0.0145(14) 0.0008(13) -0.0046(14)
C27 0.0386(18) 0.0291(16) 0.0448(19) -0.0122(15) 0.0065(15) -0.0030(14)
C28 0.045(2) 0.0347(17) 0.0366(18) -0.0165(15) 0.0026(15) -0.0054(15)
K1 0.0562(5) 0.0312(4) 0.0632(5) -0.0085(4) -0.0099(4) -0.0104(3)
O17A 0.096(6) 0.069(4) 0.056(3) -0.012(2) -0.004(3) -0.028(4)
O17B 0.066(11) 0.051(7) 0.062(6) -0.016(5) -0.007(5) -0.006(6)

loop_
_atom_type_symbol
_atom_type_description
_atom_type_scat_dispersion_real
_atom_type_scat_dispersion_imag
_atom_type_scat_source
C C 0.0033 0.0016 'International Tables Vol C Tables 4.2.6.8 and 6.1.1.4'
H H 0.0000 0.0000 'International Tables Vol C Tables 4.2.6.8 and 6.1.1.4'
N N 0.0061 0.0033 'International Tables Vol C Tables 4.2.6.8 and 6.1.1.4'
O O 0.0106 0.0060 'International Tables Vol C Tables 4.2.6.8 and 6.1.1.4'
Fe Fe 0.3463 0.8444 'International Tables Vol C Tables 4.2.6.8 and 6.1.1.4'
Cu Cu 0.3201 1.2651 'International Tables Vol C Tables 4.2.6.8 and 6.1.1.4'
K K 0.2009 0.2494 'International Tables Vol C Tables 4.2.6.8 and 6.1.1.4'

loop_
_geom_angle_atom_site_label_1
_geom_angle_atom_site_label_2
_geom_angle_atom_site_label_3
_geom_angle
_geom_angle_site_symmetry_1
_geom_angle_site_symmetry_3
O1 Cu1 N1 95.64(10) . .
O1 Cu1 N2 175.39(10) . .
N1 Cu1 N2 82.16(11) . .
O1 Cu1 O2 85.61(9) . .
N1 Cu1 O2 178.51(10) . .
N2 Cu1 O2 96.54(10) . .
N4B Cu2 O4 163.2(4) . .
N3A Cu2 O4 97.7(3) . .
N4B Cu2 O3 107.8(4) . .
N3A Cu2 O3 177.1(3) . .
O4 Cu2 O3 84.29(9) . .
N4B Cu2 N3B 83.5(4) . .
O4 Cu2 N3B 84.5(4) . .
O3 Cu2 N3B 168.6(4) . .
N3A Cu2 N4A 81.3(3) . .
O4 Cu2 N4A 168.46(19) . .
O3 Cu2 N4A 97.1(3) . .
C21 O1 Cu1 110.16(19) . .
C22 O2 Cu1 109.4(2) . .
C22 O2 K1 92.76(18) . 1_545
Cu1 O2 K1 150.33(10) . 1_545
C22 O3 Cu2 110.28(19) . .
C22 O3 K1 94.07(17) . 1_545
Cu2 O3 K1 149.21(10) . 1_545
C21 O4 Cu2 112.0(2) . .
C1 N1 C5 119.5(3) . .
C1 N1 Cu1 126.3(2) . .
C5 N1 Cu1 114.2(2) . .
C10 N2 C6 119.0(3) . .
C10 N2 Cu1 126.7(2) . .
C6 N2 Cu1 114.3(2) . .
N1 C1 C2 122.0(4) . .
N1 C1 H1 119.0 . .
C2 C1 H1 119.0 . .
C3 C2 C1 118.6(4) . .
C3 C2 H2 120.7 . .
C1 C2 H2 120.7 . .
C2 C3 C4 120.0(4) . .
C2 C3 H3 120.0 . .
C4 C3 H3 120.0 . .
C5 C4 C3 118.7(4) . .
C5 C4 H4 120.7 . .
C3 C4 H4 120.7 . .
N1 C5 C4 121.2(4) . .
N1 C5 C6 114.9(3) . .
C4 C5 C6 123.9(3) . .
N2 C6 C7 121.0(3) . .
N2 C6 C5 114.4(3) . .
C7 C6 C5 124.6(3) . .
C8 C7 C6 118.7(4) . .
C8 C7 H7 120.6 . .
C6 C7 H7 120.6 . .
C9 C8 C7 120.1(4) . .
C9 C8 H8 120.0 . .
C7 C8 H8 120.0 . .
C8 C9 C10 118.8(4) . .
C8 C9 H9 120.6 . .
C10 C9 H9 120.6 . .
N2 C10 C9 122.4(3) . .
N2 C10 H10 118.8 . .
C9 C10 H10 118.8 . .
O4 C21 O1 126.4(3) . .
O4 C21 C22 116.0(3) . .
O1 C21 C22 117.5(3) . .
O3 C22 O2 125.3(3) . .
O3 C22 C21 117.4(3) . .
O2 C22 C21 117.3(3) . .
O3 C22 K1 63.42(16) . 1_545
O2 C22 K1 64.57(16) . 1_545
C21 C22 K1 161.8(2) . 1_545
C11A N3A C15A 120.0 . .
C11A N3A Cu2 123.7(3) . .
C15A N3A Cu2 116.0(3) . .
C12A C11A N3A 120.0 . .
C12A C11A H11A 120.0 . .
N3A C11A H11A 120.0 . .
C13A C12A C11A 120.0 . .
C13A C12A H12A 120.0 . .
C11A C12A H12A 120.0 . .
C12A C13A C14A 120.0 . .
C12A C13A H13A 120.0 . .
C14A C13A H13A 120.0 . .
C13A C14A C15A 120.0 . .
C13A C14A H14A 120.0 . .
C15A C14A H14A 120.0 . .
C14A C15A N3A 120.0 . .
C14A C15A C16A 124.0(4) . .
N3A C15A C16A 115.3(4) . .
C16A N4A C20A 120.0 . .
C16A N4A Cu2 113.5(3) . .
C20A N4A Cu2 126.1(3) . .
N4A C16A C17A 120.0 . .
N4A C16A C15A 113.7(4) . .
C17A C16A C15A 126.3(4) . .
C16A C17A C18A 120.0 . .
C16A C17A H17A 120.0 . .
C18A C17A H17A 120.0 . .
C19A C18A C17A 120.0 . .
C19A C18A H18A 120.0 . .
C17A C18A H18A 120.0 . .
C18A C19A C20A 120.0 . .
C18A C19A H19A 120.0 . .
C20A C19A H19A 120.0 . .
C19A C20A N4A 120.0 . .
C19A C20A H20A 120.0 . .
N4A C20A H20A 120.0 . .
C11B N3B C15B 120.0 . .
C11B N3B Cu2 128.7(4) . .
C15B N3B Cu2 111.2(4) . .
C12B C11B N3B 120.0 . .
C12B C11B H11B 120.0 . .
N3B C11B H11B 120.0 . .
C13B C12B C11B 120.0 . .
C13B C12B H12B 120.0 . .
C11B C12B H12B 120.0 . .
C12B C13B C14B 120.0 . .
C12B C13B H13B 120.0 . .
C14B C13B H13B 120.0 . .
C13B C14B C15B 120.0 . .
C13B C14B H14B 120.0 . .
C15B C14B H14B 120.0 . .
C14B C15B N3B 120.0 . .
C14B C15B C16B 125.3(6) . .
N3B C15B C16B 114.1(6) . .
C16B N4B C20B 120.0 . .
C16B N4B Cu2 116.2(5) . .
C20B N4B Cu2 123.6(5) . .
C17B C16B N4B 120.0 . .
C17B C16B C15B 124.7(7) . .
N4B C16B C15B 114.8(7) . .
C16B C17B C18B 120.0 . .
C16B C17B H17B 120.0 . .
C18B C17B H17B 120.0 . .
C19B C18B C17B 120.0 . .
C19B C18B H18B 120.0 . .
C17B C18B H18B 120.0 . .
C18B C19B C20B 120.0 . .
C18B C19B H19B 120.0 . .
C20B C19B H19B 120.0 . .
C19B C20B N4B 120.0 . .
C19B C20B H20B 120.0 . .
N4B C20B H20B 120.0 . .
O6 Fe1 O10 101.54(11) . .
O6 Fe1 O9 96.17(10) . .
O10 Fe1 O9 80.31(9) . .
O6 Fe1 O13 165.31(9) . .
O10 Fe1 O13 89.13(10) . .
O9 Fe1 O13 95.56(10) . .
O6 Fe1 O5 80.56(9) . .
O10 Fe1 O5 94.62(10) . .
O9 Fe1 O5 173.36(10) . .
O13 Fe1 O5 88.61(10) . .
O6 Fe1 O14 90.89(10) . .
O10 Fe1 O14 165.33(10) . .
O9 Fe1 O14 90.73(9) . .
O13 Fe1 O14 80.14(9) . .
O5 Fe1 O14 95.09(10) . .
C23 O5 Fe1 112.8(2) . .
C24 O6 Fe1 115.3(2) . .
C23 O7 K1 125.9(2) . .
C24 O8 K1 114.8(2) . .
C25 O9 Fe1 116.46(19) . .
C26 O10 Fe1 115.9(2) . .
C27 O13 Fe1 115.7(2) . .
C27 O13 K1 97.06(19) . 1_545
Fe1 O13 K1 147.22(11) . 1_545
C28 O14 Fe1 114.9(2) . .
C27 O15 K1 91.8(2) . 1_545
O7 C23 O5 125.6(3) . .
O7 C23 C24 120.2(3) . .
O5 C23 C24 114.2(3) . .
O7 C23 K1 37.90(18) . .
O5 C23 K1 161.9(2) . .
C24 C23 K1 82.84(17) . .
O8 C24 O6 126.6(3) . .
O8 C24 C23 119.7(3) . .
O6 C24 C23 113.6(3) . .
O11 C25 O9 126.1(3) . .
O11 C25 C26 120.6(3) . .
O9 C25 C26 113.3(3) . .
O12 C26 O10 126.4(3) . .
O12 C26 C25 120.5(3) . .
O10 C26 C25 113.1(3) . .
O15 C27 O13 125.2(3) . .
O15 C27 C28 120.2(3) . .
O13 C27 C28 114.5(3) . .
O15 C27 K1 65.7(2) . 1_545
O13 C27 K1 59.84(17) . 1_545
C28 C27 K1 170.1(2) . 1_545
O16 C28 O14 126.5(3) . .
O16 C28 C27 119.6(3) . .
O14 C28 C27 113.9(3) . .
O7 K1 O17B 86.2(2) . 1_565
O7 K1 O13 149.49(9) . 1_565
O7 K1 O3 141.86(9) . 1_565
O13 K1 O3 67.72(7) 1_565 1_565
O7 K1 O15 118.69(10) . 1_565
O13 K1 O15 45.48(7) 1_565 1_565
O3 K1 O15 94.72(8) 1_565 1_565
O7 K1 O2 111.50(9) . 1_565
O13 K1 O2 85.26(7) 1_565 1_565
O3 K1 O2 44.63(6) 1_565 1_565
O15 K1 O2 128.76(7) 1_565 1_565
O7 K1 O8 58.33(8) . .
O17B K1 O8 135.7(3) 1_565 .
O13 K1 O8 99.49(8) 1_565 .
O3 K1 O8 128.69(7) 1_565 .
O15 K1 O8 110.93(9) 1_565 .
O2 K1 O8 86.45(7) 1_565 .
O7 K1 O17A 94.28(13) . 1_565
O13 K1 O17A 101.91(11) 1_565 1_565
O3 K1 O17A 77.75(17) 1_565 1_565
O15 K1 O17A 72.63(14) 1_565 1_565
O2 K1 O17A 114.20(18) 1_565 1_565
O8 K1 O17A 151.23(15) . 1_565
O7 K1 C27 135.46(10) . 1_565
O13 K1 C27 23.11(8) 1_565 1_565
O3 K1 C27 82.04(8) 1_565 1_565
O15 K1 C27 22.45(8) 1_565 1_565
O2 K1 C27 107.84(8) 1_565 1_565
O8 K1 C27 105.19(8) . 1_565
O17A K1 C27 87.97(12) 1_565 1_565
O7 K1 C22 131.11(10) . 1_565
O13 K1 C22 72.22(7) 1_565 1_565
O3 K1 C22 22.51(7) 1_565 1_565
O15 K1 C22 110.15(8) 1_565 1_565
O2 K1 C22 22.67(7) 1_565 1_565
O8 K1 C22 106.64(8) . 1_565
O17A K1 C22 98.10(18) 1_565 1_565
C27 K1 C22 92.24(8) 1_565 1_565
O7 K1 C23 16.24(8) . .
O17B K1 C23 101.1(3) 1_565 .
O13 K1 C23 137.88(8) 1_565 .
O3 K1 C23 144.25(8) 1_565 .
O15 K1 C23 121.02(9) 1_565 .
O2 K1 C23 104.38(7) 1_565 .
O8 K1 C23 42.15(7) . .
O17A K1 C23 110.47(13) 1_565 .
C27 K1 C23 131.56(8) 1_565 .
C22 K1 C23 126.50(8) 1_565 .

loop_
_geom_bond_atom_site_label_1
_geom_bond_atom_site_label_2
_geom_bond_distance
_geom_bond_site_symmetry_2
Cu1 O1 1.961(2) .
Cu1 N1 1.971(3) .
Cu1 N2 1.980(3) .
Cu1 O2 1.985(2) .
Cu2 N4B 1.831(7) .
Cu2 N3A 1.919(4) .
Cu2 O4 1.959(2) .
Cu2 O3 1.990(2) .
Cu2 N3B 1.992(7) .
Cu2 N4A 2.015(6) .
O1 C21 1.252(4) .
O2 C22 1.256(4) .
O2 K1 2.942(2) 1_545
O3 C22 1.249(4) .
O3 K1 2.918(2) 1_545
O4 C21 1.250(4) .
N1 C1 1.337(5) .
N1 C5 1.352(4) .
N2 C10 1.341(5) .
N2 C6 1.351(4) .
C1 C2 1.377(6) .
C1 H1 0.9300 .
C2 C3 1.376(7) .
C2 H2 0.9300 .
C3 C4 1.382(6) .
C3 H3 0.9300 .
C4 C5 1.379(5) .
C4 H4 0.9300 .
C5 C6 1.468(5) .
C6 C7 1.386(5) .
C7 C8 1.386(6) .
C7 H7 0.9300 .
C8 C9 1.359(6) .
C8 H8 0.9300 .
C9 C10 1.375(5) .
C9 H9 0.9300 .
C10 H10 0.9300 .
C21 C22 1.527(4) .
C22 K1 3.254(3) 1_545
N3A C11A 1.3900 .
N3A C15A 1.3900 .
C11A C12A 1.3900 .
C11A H11A 0.9300 .
C12A C13A 1.3900 .
C12A H12A 0.9300 .
C13A C14A 1.3900 .
C13A H13A 0.9300 .
C14A C15A 1.3900 .
C14A H14A 0.9300 .
C15A C16A 1.410(6) .
N4A C16A 1.3900 .
N4A C20A 1.3900 .
C16A C17A 1.3900 .
C17A C18A 1.3900 .
C17A H17A 0.9300 .
C18A C19A 1.3900 .
C18A H18A 0.9300 .
C19A C20A 1.3900 .
C19A H19A 0.9300 .
C20A H20A 0.9300 .
N3B C11B 1.3900 .
N3B C15B 1.3900 .
C11B C12B 1.3900 .
C11B H11B 0.9300 .
C12B C13B 1.3900 .
C12B H12B 0.9300 .
C13B C14B 1.3900 .
C13B H13B 0.9300 .
C14B C15B 1.3900 .
C14B H14B 0.9300 .
C15B C16B 1.397(10) .
N4B C16B 1.3900 .
N4B C20B 1.3900 .
C16B C17B 1.3900 .
C17B C18B 1.3900 .
C17B H17B 0.9300 .
C18B C19B 1.3900 .
C18B H18B 0.9300 .
C19B C20B 1.3900 .
C19B H19B 0.9300 .
C20B H20B 0.9300 .
Fe1 O6 1.992(2) .
Fe1 O10 1.998(2) .
Fe1 O9 1.998(2) .
Fe1 O13 2.016(2) .
Fe1 O5 2.019(2) .
Fe1 O14 2.038(2) .
O5 C23 1.288(4) .
O6 C24 1.287(4) .
O7 C23 1.214(4) .
O7 K1 2.667(3) .
O8 C24 1.221(4) .
O8 K1 2.977(3) .
O9 C25 1.279(4) .
O10 C26 1.287(4) .
O11 C25 1.221(4) .
O12 C26 1.220(4) .
O13 C27 1.266(4) .
O13 K1 2.790(2) 1_545
O14 C28 1.286(4) .
O15 C27 1.224(4) .
O15 K1 2.921(3) 1_545
O16 C28 1.219(4) .
C23 C24 1.537(5) .
C23 K1 3.519(3) .
C25 C26 1.561(4) .
C27 C28 1.559(5) .
C27 K1 3.202(4) 1_545
K1 O17B 2.707(11) 1_565
K1 O17A 2.992(6) 1_565

loop_
_geom_torsion_atom_site_label_1
_geom_torsion_atom_site_label_2
_geom_torsion_atom_site_label_3
_geom_torsion_atom_site_label_4
_geom_torsion
_geom_torsion_site_symmetry_1
_geom_torsion_site_symmetry_4
C5 N1 C1 C2 -0.2(6) . .
Cu1 N1 C1 C2 178.8(3) . .
N1 C1 C2 C3 -0.3(7) . .
C1 C2 C3 C4 0.1(7) . .
C2 C3 C4 C5 0.7(7) . .
C1 N1 C5 C4 1.0(5) . .
Cu1 N1 C5 C4 -178.1(3) . .
C1 N1 C5 C6 -179.5(3) . .
Cu1 N1 C5 C6 1.4(4) . .
C3 C4 C5 N1 -1.3(6) . .
C3 C4 C5 C6 179.3(4) . .
C10 N2 C6 C7 0.5(5) . .
Cu1 N2 C6 C7 -178.6(3) . .
C10 N2 C6 C5 -179.7(3) . .
Cu1 N2 C6 C5 1.2(4) . .
N1 C5 C6 N2 -1.7(4) . .
C4 C5 C6 N2 177.8(3) . .
N1 C5 C6 C7 178.1(4) . .
C4 C5 C6 C7 -2.4(6) . .
N2 C6 C7 C8 -0.2(6) . .
C5 C6 C7 C8 -180.0(4) . .
C6 C7 C8 C9 0.0(7) . .
C7 C8 C9 C10 -0.2(7) . .
C6 N2 C10 C9 -0.7(6) . .
Cu1 N2 C10 C9 178.3(3) . .
C8 C9 C10 N2 0.6(7) . .
Cu2 O4 C21 O1 -179.0(3) . .
Cu2 O4 C21 C22 0.5(3) . .
Cu1 O1 C21 O4 -179.4(3) . .
Cu1 O1 C21 C22 1.1(3) . .
Cu2 O3 C22 O2 -179.8(3) . .
K1 O3 C22 O2 19.4(3) 1_545 .
Cu2 O3 C22 C21 1.2(3) . .
K1 O3 C22 C21 -159.6(2) 1_545 .
Cu2 O3 C22 K1 160.80(17) . 1_545
Cu1 O2 C22 O3 -179.1(2) . .
K1 O2 C22 O3 -19.2(3) 1_545 .
Cu1 O2 C22 C21 -0.1(3) . .
K1 O2 C22 C21 159.8(2) 1_545 .
Cu1 O2 C22 K1 -159.92(17) . 1_545
O4 C21 C22 O3 -1.2(4) . .
O1 C21 C22 O3 178.3(3) . .
O4 C21 C22 O2 179.8(3) . .
O1 C21 C22 O2 -0.7(4) . .
O4 C21 C22 K1 -89.0(7) . 1_545
O1 C21 C22 K1 90.5(7) . 1_545
C15A N3A C11A C12A 0.0 . .
Cu2 N3A C11A C12A -172.7(4) . .
N3A C11A C12A C13A 0.0 . .
C11A C12A C13A C14A 0.0 . .
C12A C13A C14A C15A 0.0 . .
C13A C14A C15A N3A 0.0 . .
C13A C14A C15A C16A 170.1(7) . .
C11A N3A C15A C14A 0.0 . .
Cu2 N3A C15A C14A 173.3(4) . .
C11A N3A C15A C16A -170.9(7) . .
Cu2 N3A C15A C16A 2.3(6) . .
C20A N4A C16A C17A 0.0 . .
Cu2 N4A C16A C17A -173.2(4) . .
C20A N4A C16A C15A 178.8(7) . .
Cu2 N4A C16A C15A 5.5(7) . .
C14A C15A C16A N4A -175.7(4) . .
N3A C15A C16A N4A -5.2(7) . .
C14A C15A C16A C17A 3.0(8) . .
N3A C15A C16A C17A 173.5(4) . .
N4A C16A C17A C18A 0.0 . .
C15A C16A C17A C18A -178.6(8) . .
C16A C17A C18A C19A 0.0 . .
C17A C18A C19A C20A 0.0 . .
C18A C19A C20A N4A 0.0 . .
C16A N4A C20A C19A 0.0 . .
Cu2 N4A C20A C19A 172.3(4) . .
C15B N3B C11B C12B 0.0 . .
Cu2 N3B C11B C12B -174.7(8) . .
N3B C11B C12B C13B 0.0 . .
C11B C12B C13B C14B 0.0 . .
C12B C13B C14B C15B 0.0 . .
C13B C14B C15B N3B 0.0 . .
C13B C14B C15B C16B 170.1(11) . .
C11B N3B C15B C14B 0.0 . .
Cu2 N3B C15B C14B 175.5(6) . .
C11B N3B C15B C16B -171.2(10) . .
Cu2 N3B C15B C16B 4.4(9) . .
O4 Cu2 N4B C16B 48.7(16) . .
O3 Cu2 N4B C16B -176.4(4) . .
N3B Cu2 N4B C16B 4.2(6) . .
O4 Cu2 N4B C20B -126.4(12) . .
O3 Cu2 N4B C20B 8.5(7) . .
N3B Cu2 N4B C20B -170.9(7) . .
C20B N4B C16B C17B 0.0 . .
Cu2 N4B C16B C17B -175.3(8) . .
C20B N4B C16B C15B 172.4(11) . .
Cu2 N4B C16B C15B -2.9(9) . .
C14B C15B C16B C17B 0.1(13) . .
N3B C15B C16B C17B 170.7(7) . .
C14B C15B C16B N4B -171.9(6) . .
N3B C15B C16B N4B -1.3(10) . .
N4B C16B C17B C18B 0.0 . .
C15B C16B C17B C18B -171.6(12) . .
C16B C17B C18B C19B 0.0 . .
C17B C18B C19B C20B 0.0 . .
C18B C19B C20B N4B 0.0 . .
C16B N4B C20B C19B 0.0 . .
Cu2 N4B C20B C19B 174.9(9) . .
K1 O7 C23 O5 -169.5(3) . .
K1 O7 C23 C24 10.8(5) . .
Fe1 O5 C23 O7 -159.5(3) . .
Fe1 O5 C23 C24 20.1(4) . .
Fe1 O5 C23 K1 179.4(7) . .
K1 O8 C24 O6 -171.8(3) . .
K1 O8 C24 C23 8.4(4) . .
Fe1 O6 C24 O8 178.5(3) . .
Fe1 O6 C24 C23 -1.7(3) . .
O7 C23 C24 O8 -13.2(5) . .
O5 C23 C24 O8 167.1(3) . .
K1 C23 C24 O8 -6.5(3) . .
O7 C23 C24 O6 167.0(3) . .
O5 C23 C24 O6 -12.6(4) . .
K1 C23 C24 O6 173.7(3) . .
Fe1 O9 C25 O11 179.3(3) . .
Fe1 O9 C25 C26 -0.8(4) . .
Fe1 O10 C26 O12 168.7(3) . .
Fe1 O10 C26 C25 -10.6(4) . .
O11 C25 C26 O12 8.1(5) . .
O9 C25 C26 O12 -171.8(3) . .
O11 C25 C26 O10 -172.5(3) . .
O9 C25 C26 O10 7.6(4) . .
K1 O15 C27 O13 7.0(4) 1_545 .
K1 O15 C27 C28 -171.2(3) 1_545 .
Fe1 O13 C27 O15 171.5(3) . .
K1 O13 C27 O15 -7.4(4) 1_545 .
Fe1 O13 C27 C28 -10.2(3) . .
K1 O13 C27 C28 170.9(2) 1_545 .
Fe1 O13 C27 K1 178.9(2) . 1_545
Fe1 O14 C28 O16 177.3(3) . .
Fe1 O14 C28 C27 -0.3(3) . .
O15 C27 C28 O16 7.6(5) . .
O13 C27 C28 O16 -170.8(3) . .
O15 C27 C28 O14 -174.6(3) . .
O13 C27 C28 O14 7.0(4) . .
